data_7111876
loop_
_publ_author_name
'Madeleine Livendahl'
'Charles Goehry'
'Feliu Maseras'
'Antonio M. Echavarren'

_publ_section_title
;
 Rationale for the sluggish oxidative addition of aryl halides to Au(I)
;
_journal_name_full Chem.Commun.
_journal_page_first 1533
_journal_paper_doi 10.1039/c3cc48914k
_journal_volume 50
_journal_year 2011
_chemical_formula_sum 'C46 H44 Au Br6 Cl9 P2'
_chemical_formula_weight 1654.23
_space_group_IT_number 15
_symmetry_cell_setting monoclinic
_symmetry_space_group_name_Hall '-C 2yc'
_symmetry_space_group_name_H-M 'C 1 2/c 1'
_atom_sites_solution_hydrogens geom
_atom_sites_solution_primary direct
_atom_sites_solution_secondary difmap
_audit_creation_method SHELXL-97
_cell_angle_alpha 90.00
_cell_angle_beta 106.408(3)
_cell_angle_gamma 90.00
_cell_formula_units_Z 4
_cell_length_a 17.0229(14)
_cell_length_b 16.1927(14)
_cell_length_c 20.3819(17)
_cell_measurement_reflns_used 9814
_cell_measurement_temperature 100(2)
_cell_measurement_theta_max 29.56
_cell_measurement_theta_min 2.45
_cell_volume 5389.4(8)
_computing_cell_refinement 'Bruker APEX2 v2011.4-0'
_computing_data_collection 'Bruker APEX2 v2011.4-0'
_computing_data_reduction 'Bruker SAINT V7.60A'
_computing_molecular_graphics 'Bruker SHELXTL'
_computing_publication_material 'Bruker SHELXTL'
_computing_structure_refinement 'SHELXS-97 (Sheldrick, 2008)'
_computing_structure_solution Sir2011
_diffrn_ambient_temperature 100(2)
_diffrn_detector_area_resol_mean 512
_diffrn_detector_type '4K CCD area detector APEX II'
_diffrn_measured_fraction_theta_full 1.000
_diffrn_measured_fraction_theta_max 0.923
_diffrn_measurement_device_type 'APEX DUO Kappa 4-axis goniometer'
_diffrn_measurement_method
;
 Fullsphere data collection, phi and omega scans
;
_diffrn_measurement_specimen_support 'magnetic support whith MicroMount'
_diffrn_radiation_monochromator 'Quazar MX Multilayer Optics'
_diffrn_radiation_type MoK\a
_diffrn_radiation_wavelength 0.71073
_diffrn_reflns_av_R_equivalents 0.0381
_diffrn_reflns_av_sigmaI/netI 0.0271
_diffrn_reflns_limit_h_max 23
_diffrn_reflns_limit_h_min -22
_diffrn_reflns_limit_k_max 22
_diffrn_reflns_limit_k_min -22
_diffrn_reflns_limit_l_max 28
_diffrn_reflns_limit_l_min -28
_diffrn_reflns_number 51011
_diffrn_reflns_theta_full 25.00
_diffrn_reflns_theta_max 30.04
_diffrn_reflns_theta_min 1.77
_diffrn_source 'Micorfocus source E025 IuS'
_diffrn_source_current 0.6
_diffrn_source_power 50
_diffrn_source_size '0.2 mm x 0.2 mm fine focus'
_diffrn_source_type 'Bruker APEX DUO'
_exptl_absorpt_coefficient_mu 7.717
_exptl_absorpt_correction_T_max 0.5125
_exptl_absorpt_correction_T_min 0.2055
_exptl_absorpt_correction_type empirical
_exptl_absorpt_process_details
; 
 SADABS Version 2008/1 Bruker-Nonius
 Blessing, Acta Cryst. (1995) A51 33-38
;
_exptl_crystal_colour colourless
_exptl_crystal_density_diffrn 2.039
_exptl_crystal_density_method 'not measured'
_exptl_crystal_description needle
_exptl_crystal_F_000 3168
_exptl_crystal_size_max 0.30
_exptl_crystal_size_mid 0.10
_exptl_crystal_size_min 0.10
_refine_diff_density_max 1.810
_refine_diff_density_min -2.045
_refine_diff_density_rms 0.170
_refine_ls_extinction_method none
_refine_ls_goodness_of_fit_ref 1.135
_refine_ls_hydrogen_treatment noref
_refine_ls_matrix_type full
_refine_ls_number_parameters 322
_refine_ls_number_reflns 7285
_refine_ls_number_restraints 118
_refine_ls_restrained_S_all 1.133
_refine_ls_R_factor_all 0.0644
_refine_ls_R_factor_gt 0.0466
_refine_ls_shift/su_max 0.001
_refine_ls_shift/su_mean 0.000
_refine_ls_structure_factor_coef Fsqd
_refine_ls_weighting_details 'calc w=1/[\s^2^(Fo^2^)+(0.0475P)^2^+74.7449P] where P=(Fo^2^+2Fc^2^)/3'
_refine_ls_weighting_scheme calc
_refine_ls_wR_factor_gt 0.1184
_refine_ls_wR_factor_ref 0.1288
_reflns_number_gt 5884
_reflns_number_total 7285
_reflns_threshold_expression >2sigma(I)
_cod_data_source_file c3cc48914k.txt
_cod_data_source_block mo_mlc85_0m
_cod_depositor_comments
;
The following automatic conversions were performed:

data name '_diffrn_measurement_specimen_suppport' was replaced with
'_diffrn_measurement_specimen_support' as specified in the
replacement file 'data/replacement-values/replacement_tags.lst'.

Automatic conversion script
Id: cif_correct_tags 9268 2022-04-12 08:56:07Z antanas 
;
_cod_original_sg_symbol_H-M C2/c
_cod_database_code 7111876

loop_
_symmetry_equiv_pos_as_xyz
'x, y, z'
'-x, y, -z+1/2'
'x+1/2, y+1/2, z'
'-x+1/2, y+1/2, -z+1/2'
'-x, -y, -z'
'x, -y, z-1/2'
'-x+1/2, -y+1/2, -z'
'x+1/2, -y+1/2, z-1/2'

loop_
_atom_site_label
_atom_site_type_symbol
_atom_site_fract_x
_atom_site_fract_y
_atom_site_fract_z
_atom_site_U_iso_or_equiv
_atom_site_adp_type
_atom_site_occupancy
_atom_site_symmetry_multiplicity
_atom_site_calc_flag
_atom_site_refinement_flags
_atom_site_disorder_assembly
_atom_site_disorder_group
Au1 Au 0.7500 0.7500 0.5000 0.02714(9) Uani 1 2 d S . .
P1 P 0.66603(8) 0.67007(10) 0.41581(7) 0.0272(3) Uani 1 1 d . . .
Br1 Br 0.68263(4) 0.91096(5) 0.36001(4) 0.04769(19) Uani 1 1 d . . .
Br2 Br 0.60460(4) 0.68200(4) 0.58950(3) 0.03833(16) Uani 1 1 d . . .
Br3 Br 0.90065(4) 0.59848(5) 0.47916(4) 0.04968(19) Uani 1 1 d . . .
C1 C 0.6201(4) 0.7247(4) 0.3355(3) 0.0309(12) Uani 1 1 d . . .
H1A H 0.6642 0.7521 0.3207 0.037 Uiso 1 1 calc R . .
H1B H 0.5940 0.6836 0.3000 0.037 Uiso 1 1 calc R . .
C2 C 0.5571(4) 0.7885(4) 0.3393(3) 0.0315(12) Uani 1 1 d . . .
C3 C 0.5744(4) 0.8717(4) 0.3483(3) 0.0356(13) Uani 1 1 d . . .
C4 C 0.5142(4) 0.9303(5) 0.3480(4) 0.0428(15) Uani 1 1 d . . .
H4 H 0.5278 0.9872 0.3544 0.051 Uiso 1 1 calc R . .
C5 C 0.4338(4) 0.9039(5) 0.3382(4) 0.0467(17) Uani 1 1 d . . .
H5 H 0.3911 0.9424 0.3363 0.056 Uiso 1 1 calc R . .
C6 C 0.4176(4) 0.8184(5) 0.3310(3) 0.0380(15) Uani 1 1 d . . .
H6 H 0.3637 0.7991 0.3266 0.046 Uiso 1 1 calc R . .
C7 C 0.4752(4) 0.7648(4) 0.3302(3) 0.0357(14) Uani 1 1 d . . .
H7 H 0.4611 0.7081 0.3233 0.043 Uiso 1 1 calc R . .
C8 C 0.5767(3) 0.6242(5) 0.4354(3) 0.0352(14) Uani 1 1 d . . .
H8A H 0.5463 0.6686 0.4510 0.042 Uiso 1 1 calc R . .
H8B H 0.5401 0.6010 0.3927 0.042 Uiso 1 1 calc R . .
C9 C 0.5961(3) 0.5575(4) 0.4887(3) 0.0330(13) Uani 1 1 d . . .
C10 C 0.6094(4) 0.5726(4) 0.5586(3) 0.0327(13) Uani 1 1 d . . .
C11 C 0.6238(4) 0.5086(4) 0.6062(3) 0.0351(13) Uani 1 1 d . . .
H11 H 0.6319 0.5203 0.6534 0.042 Uiso 1 1 calc R . .
C12 C 0.6260(4) 0.4288(5) 0.5845(4) 0.0431(16) Uani 1 1 d . . .
H12 H 0.6363 0.3848 0.6167 0.052 Uiso 1 1 calc R . .
C13 C 0.6131(5) 0.4123(5) 0.5159(4) 0.0480(17) Uani 1 1 d . . .
H13 H 0.6151 0.3564 0.5021 0.058 Uiso 1 1 calc R . .
C14 C 0.5982(4) 0.4701(6) 0.4684(3) 0.0458(19) Uani 1 1 d . . .
H14 H 0.5890 0.4557 0.4217 0.055 Uiso 1 1 calc R . .
C15 C 0.7134(3) 0.5807(4) 0.3875(3) 0.0298(12) Uani 1 1 d . . .
H15A H 0.7401 0.5465 0.4279 0.036 Uiso 1 1 calc R . .
H15B H 0.6698 0.5468 0.3568 0.036 Uiso 1 1 calc R . .
C16 C 0.7761(4) 0.6019(4) 0.3503(3) 0.0313(12) Uani 1 1 d . . .
C17 C 0.8587(4) 0.6122(4) 0.3830(3) 0.0368(14) Uani 1 1 d . . .
C18 C 0.9145(4) 0.6317(4) 0.3466(4) 0.0394(15) Uani 1 1 d . . .
H18 H 0.9709 0.6391 0.3699 0.047 Uiso 1 1 calc R . .
C19 C 0.8873(5) 0.6402(4) 0.2770(4) 0.0453(17) Uani 1 1 d . . .
H19 H 0.9248 0.6533 0.2518 0.054 Uiso 1 1 calc R . .
C20 C 0.8042(5) 0.6293(5) 0.2432(4) 0.0474(17) Uani 1 1 d . . .
H20 H 0.7859 0.6348 0.1948 0.057 Uiso 1 1 calc R . .
C21 C 0.7511(4) 0.6119(4) 0.2764(4) 0.0446(17) Uani 1 1 d . . .
H21 H 0.6950 0.6056 0.2519 0.054 Uiso 1 1 calc R . .
C1S C 0.8927(4) 0.8598(5) 0.2282(4) 0.0523(19) Uani 1 1 d D . .
H1S1 H 0.9081 0.8250 0.2697 0.063 Uiso 1 1 calc R . .
H1S2 H 0.9277 0.9098 0.2373 0.063 Uiso 1 1 calc R . .
Cl1S Cl 0.91164(17) 0.80470(15) 0.15940(13) 0.0692(6) Uani 1 1 d D . .
Cl2S Cl 0.79006(13) 0.88932(16) 0.21168(15) 0.0700(7) Uani 1 1 d D . .
C1T C 0.8712(12) 0.3468(17) 0.4943(13) 0.104(2) Uani 0.50 1 d PDU A 1
H1T1 H 0.8800 0.3872 0.4606 0.124 Uiso 0.50 1 calc PR A 1
H1T2 H 0.9229 0.3159 0.5130 0.124 Uiso 0.50 1 calc PR A 1
Cl1T Cl 0.8455(6) 0.3999(6) 0.5614(6) 0.0940(15) Uani 0.50 1 d PDU A 1
Cl2T Cl 0.7934(5) 0.2781(5) 0.4534(4) 0.1128(16) Uani 0.50 1 d PDU A 1
C1T' C 0.829(2) 0.371(3) 0.4801(11) 0.103(2) Uani 0.25 1 d PDU B 2
H1T3 H 0.8383 0.4149 0.4495 0.124 Uiso 0.25 1 calc PR B 2
H1T4 H 0.7752 0.3450 0.4582 0.124 Uiso 0.25 1 calc PR B 2
Cl1' Cl 0.9072(8) 0.2955(8) 0.4920(7) 0.0940(15) Uani 0.25 1 d PDU B 2
Cl2' Cl 0.8282(15) 0.4137(16) 0.5587(14) 0.1128(16) Uani 0.25 1 d PDU B 2
C1T" C 0.8702(18) 0.369(3) 0.5062(9) 0.101(2) Uani 0.25 1 d PDU C 3
H1T5 H 0.8775 0.4298 0.5113 0.122 Uiso 0.25 1 calc PR C 3
H1T6 H 0.9188 0.3462 0.4951 0.122 Uiso 0.25 1 calc PR C 3
Cl1" Cl 0.8629(8) 0.3264(8) 0.5841(6) 0.0940(15) Uani 0.25 1 d PDU C 3
Cl2" Cl 0.7824(10) 0.3478(11) 0.4392(6) 0.1128(16) Uani 0.25 1 d PDU C 3
Cl1 Cl 0.0000 0.04884(13) 0.2500 0.0359(4) Uani 1 2 d S . .

loop_
_atom_site_aniso_label
_atom_site_aniso_U_11
_atom_site_aniso_U_22
_atom_site_aniso_U_33
_atom_site_aniso_U_23
_atom_site_aniso_U_13
_atom_site_aniso_U_12
Au1 0.01649(14) 0.04518(18) 0.01838(14) 0.00473(12) 0.00271(10) 0.00299(12)
P1 0.0174(6) 0.0450(8) 0.0191(6) 0.0047(6) 0.0050(5) 0.0022(6)
Br1 0.0269(3) 0.0553(4) 0.0580(4) 0.0145(3) 0.0072(3) -0.0002(3)
Br2 0.0406(3) 0.0468(4) 0.0316(3) 0.0028(3) 0.0168(3) 0.0027(3)
Br3 0.0338(3) 0.0685(5) 0.0439(4) 0.0106(3) 0.0063(3) 0.0138(3)
C1 0.027(3) 0.046(3) 0.019(2) 0.003(2) 0.006(2) 0.004(2)
C2 0.023(3) 0.049(4) 0.019(3) 0.002(2) 0.001(2) 0.008(2)
C3 0.025(3) 0.047(4) 0.031(3) 0.006(3) 0.000(2) 0.002(3)
C4 0.031(3) 0.045(4) 0.046(4) 0.001(3) 0.001(3) 0.005(3)
C5 0.025(3) 0.063(5) 0.048(4) -0.007(3) 0.003(3) 0.010(3)
C6 0.022(3) 0.064(4) 0.026(3) -0.013(3) 0.003(2) -0.011(3)
C7 0.032(3) 0.048(4) 0.022(3) -0.006(2) 0.000(2) -0.005(3)
C8 0.019(3) 0.063(4) 0.023(3) 0.008(3) 0.004(2) -0.002(3)
C9 0.020(3) 0.052(4) 0.027(3) -0.001(3) 0.006(2) -0.007(2)
C10 0.026(3) 0.048(4) 0.025(3) 0.001(3) 0.009(2) -0.003(3)
C11 0.029(3) 0.048(4) 0.028(3) 0.003(3) 0.007(2) -0.005(3)
C12 0.034(3) 0.050(4) 0.043(4) 0.010(3) 0.007(3) -0.006(3)
C13 0.049(4) 0.046(4) 0.051(4) -0.010(3) 0.017(3) -0.013(3)
C14 0.023(3) 0.092(6) 0.023(3) 0.002(3) 0.007(2) -0.017(3)
C15 0.024(3) 0.041(3) 0.025(3) 0.004(2) 0.008(2) -0.003(2)
C16 0.029(3) 0.034(3) 0.036(3) 0.002(2) 0.016(2) 0.004(2)
C17 0.032(3) 0.040(3) 0.040(3) 0.003(3) 0.014(3) 0.006(3)
C18 0.027(3) 0.041(3) 0.056(4) -0.003(3) 0.020(3) 0.002(3)
C19 0.045(4) 0.043(4) 0.061(5) -0.002(3) 0.036(4) 0.000(3)
C20 0.072(5) 0.040(4) 0.033(3) -0.001(3) 0.019(3) 0.003(3)
C21 0.027(3) 0.043(4) 0.063(5) -0.022(3) 0.009(3) 0.000(3)
C1S 0.047(4) 0.052(4) 0.066(5) -0.012(4) 0.030(4) -0.003(3)
Cl1S 0.0959(18) 0.0625(13) 0.0684(14) 0.0032(11) 0.0546(14) 0.0062(12)
Cl2S 0.0372(10) 0.0792(15) 0.0981(18) -0.0218(13) 0.0267(11) -0.0126(10)
C1T 0.115(5) 0.107(5) 0.100(4) -0.031(4) 0.049(4) -0.033(4)
Cl1T 0.107(3) 0.095(3) 0.097(3) -0.023(2) 0.055(3) -0.040(3)
Cl2T 0.121(4) 0.120(3) 0.102(3) -0.037(3) 0.039(3) -0.029(3)
C1T' 0.114(5) 0.106(5) 0.100(4) -0.030(4) 0.047(4) -0.033(4)
Cl1' 0.107(3) 0.095(3) 0.097(3) -0.023(2) 0.055(3) -0.040(3)
Cl2' 0.121(4) 0.120(3) 0.102(3) -0.037(3) 0.039(3) -0.029(3)
C1T" 0.114(5) 0.106(5) 0.097(4) -0.027(4) 0.050(4) -0.035(4)
Cl1" 0.107(3) 0.095(3) 0.097(3) -0.023(2) 0.055(3) -0.040(3)
Cl2" 0.121(4) 0.120(3) 0.102(3) -0.037(3) 0.039(3) -0.029(3)
Cl1 0.0359(11) 0.0301(10) 0.0374(11) 0.000 0.0035(9) 0.000

loop_
_atom_type_symbol
_atom_type_description
_atom_type_scat_dispersion_real
_atom_type_scat_dispersion_imag
_atom_type_scat_source
C C 0.0033 0.0016 'International Tables Vol C Tables 4.2.6.8 and 6.1.1.4'
H H 0.0000 0.0000 'International Tables Vol C Tables 4.2.6.8 and 6.1.1.4'
P P 0.1023 0.0942 'International Tables Vol C Tables 4.2.6.8 and 6.1.1.4'
Cl Cl 0.1484 0.1585 'International Tables Vol C Tables 4.2.6.8 and 6.1.1.4'
Br Br -0.2901 2.4595 'International Tables Vol C Tables 4.2.6.8 and 6.1.1.4'
Au Au -2.0133 8.8022 'International Tables Vol C Tables 4.2.6.8 and 6.1.1.4'

loop_
_geom_angle_atom_site_label_1
_geom_angle_atom_site_label_2
_geom_angle_atom_site_label_3
_geom_angle
_geom_angle_site_symmetry_1
P1 Au1 P1 179.999(1) 7_666
C15 P1 C1 102.4(3) .
C15 P1 C8 102.4(3) .
C1 P1 C8 102.6(3) .
C15 P1 Au1 116.4(2) .
C1 P1 Au1 114.5(2) .
C8 P1 Au1 116.4(2) .
C2 C1 P1 114.6(4) .
C3 C2 C7 116.7(6) .
C3 C2 C1 123.3(6) .
C7 C2 C1 119.9(6) .
C2 C3 C4 122.3(6) .
C2 C3 Br1 120.4(5) .
C4 C3 Br1 117.3(5) .
C5 C4 C3 118.9(7) .
C4 C5 C6 118.1(6) .
C7 C6 C5 121.7(6) .
C6 C7 C2 122.3(6) .
C9 C8 P1 115.0(4) .
C10 C9 C14 116.2(6) .
C10 C9 C8 123.4(6) .
C14 C9 C8 120.3(5) .
C11 C10 C9 121.7(6) .
C11 C10 Br2 118.7(5) .
C9 C10 Br2 119.5(5) .
C12 C11 C10 119.4(6) .
C11 C12 C13 120.0(7) .
C14 C13 C12 123.3(8) .
C13 C14 C9 119.4(6) .
C16 C15 P1 114.5(4) .
C17 C16 C21 116.4(5) .
C17 C16 C15 123.4(6) .
C21 C16 C15 120.1(5) .
C16 C17 C18 121.5(6) .
C16 C17 Br3 121.1(5) .
C18 C17 Br3 117.4(5) .
C19 C18 C17 119.4(6) .
C18 C19 C20 119.8(6) .
C21 C20 C19 121.6(7) .
C20 C21 C16 121.3(7) .
Cl2S C1S Cl1S 112.4(4) .
Cl2T C1T Cl1T 110.9(6) .
Cl2' C1T' Cl1' 110.3(7) .
Cl2" C1T" Cl1" 111.2(7) .

loop_
_geom_bond_atom_site_label_1
_geom_bond_atom_site_label_2
_geom_bond_distance
_geom_bond_site_symmetry_2
Au1 P1 2.2972(15) 7_666
Au1 P1 2.2972(15) .
P1 C15 1.828(6) .
P1 C1 1.830(6) .
P1 C8 1.834(6) .
Br1 C3 1.900(6) .
Br2 C10 1.890(7) .
Br3 C17 1.900(7) .
C1 C2 1.507(8) .
C2 C3 1.380(10) .
C2 C7 1.407(9) .
C3 C4 1.396(9) .
C4 C5 1.392(10) .
C5 C6 1.412(11) .
C6 C7 1.312(10) .
C8 C9 1.502(9) .
C9 C10 1.399(8) .
C9 C14 1.477(11) .
C10 C11 1.393(9) .
C11 C12 1.371(10) .
C12 C13 1.379(11) .
C13 C14 1.319(11) .
C15 C16 1.513(8) .
C16 C17 1.385(9) .
C16 C21 1.454(10) .
C17 C18 1.398(9) .
C18 C19 1.368(11) .
C19 C20 1.400(11) .
C20 C21 1.304(10) .
C1S Cl2S 1.751(7) .
C1S Cl1S 1.766(6) .
C1T Cl2T 1.750(9) .
C1T Cl1T 1.772(7) .
C1T' Cl2' 1.751(9) .
C1T' Cl1' 1.771(7) .
C1T" Cl2" 1.750(9) .
C1T" Cl1" 1.769(7) .

loop_
_geom_torsion_atom_site_label_1
_geom_torsion_atom_site_label_2
_geom_torsion_atom_site_label_3
_geom_torsion_atom_site_label_4
_geom_torsion
_geom_torsion_site_symmetry_1
P1 Au1 P1 C15 -142(50) 7_666
P1 Au1 P1 C1 99(50) 7_666
P1 Au1 P1 C8 -21(51) 7_666
C15 P1 C1 C2 164.0(5) .
C8 P1 C1 C2 58.0(6) .
Au1 P1 C1 C2 -69.0(5) .
P1 C1 C2 C3 97.8(6) .
P1 C1 C2 C7 -85.3(6) .
C7 C2 C3 C4 -0.4(9) .
C1 C2 C3 C4 176.5(6) .
C7 C2 C3 Br1 -179.3(4) .
C1 C2 C3 Br1 -2.4(8) .
C2 C3 C4 C5 -0.2(11) .
Br1 C3 C4 C5 178.8(6) .
C3 C4 C5 C6 1.9(11) .
C4 C5 C6 C7 -3.2(11) .
C5 C6 C7 C2 2.7(10) .
C3 C2 C7 C6 -0.9(9) .
C1 C2 C7 C6 -177.9(6) .
C15 P1 C8 C9 58.8(5) .
C1 P1 C8 C9 164.8(5) .
Au1 P1 C8 C9 -69.4(6) .
P1 C8 C9 C10 90.9(7) .
P1 C8 C9 C14 -91.9(6) .
C14 C9 C10 C11 -0.1(8) .
C8 C9 C10 C11 177.2(5) .
C14 C9 C10 Br2 -178.1(4) .
C8 C9 C10 Br2 -0.7(8) .
C9 C10 C11 C12 0.9(9) .
Br2 C10 C11 C12 178.8(5) .
C10 C11 C12 C13 -0.7(10) .
C11 C12 C13 C14 -0.2(11) .
C12 C13 C14 C9 0.9(11) .
C10 C9 C14 C13 -0.7(9) .
C8 C9 C14 C13 -178.2(6) .
C1 P1 C15 C16 58.6(5) .
C8 P1 C15 C16 164.8(4) .
Au1 P1 C15 C16 -67.1(5) .
P1 C15 C16 C17 90.2(7) .
P1 C15 C16 C21 -90.4(6) .
C21 C16 C17 C18 0.4(9) .
C15 C16 C17 C18 179.9(6) .
C21 C16 C17 Br3 -178.5(5) .
C15 C16 C17 Br3 1.0(9) .
C16 C17 C18 C19 -0.6(10) .
Br3 C17 C18 C19 178.4(5) .
C17 C18 C19 C20 0.1(10) .
C18 C19 C20 C21 0.6(11) .
C19 C20 C21 C16 -0.7(11) .
C17 C16 C21 C20 0.2(10) .
C15 C16 C21 C20 -179.2(6) .
